data_2016047
loop_
_publ_author_name
'\,Sahin, Onur'
'B\"uy\"ukg\"ung\"or, Orhan'
'\,Sa\,smaz, Selami'
'G\"umr\"uk\,c\"uo\<glu, Nurhan'
'Kantar, Cihan'

_publ_section_title
;
 4-Amino-3,5-diethyl-4<i>H</i>-1,2,4-triazole at 100K: chains of
 edge-fused <i>R</i>~4~^4^(10) and <i>R</i>~4~^4^(20) rings
;
_journal_coeditor_code GZ3081
_journal_issue 7
_journal_name_full 'Acta Crystallographica Section C'
_journal_page_first o431
_journal_page_last o433
_journal_paper_doi 10.1107/S0108270107026339
_journal_volume 63
_journal_year 2007
_chemical_formula_iupac 'C6 H12 N4'
_chemical_formula_moiety 'C6 H12 N4'
_chemical_formula_sum 'C6 H12 N4'
_chemical_formula_weight 140.20
_chemical_name_systematic
;
4-Amino-3,5-diethyl-4<i>H</i>-1,2,4-triazole
;
_space_group_IT_number 15
_symmetry_cell_setting monoclinic
_symmetry_space_group_name_Hall '-C 2yc'
_symmetry_space_group_name_H-M 'C 1 2/c 1'
_atom_sites_solution_hydrogens geom
_atom_sites_solution_primary direct
_atom_sites_solution_secondary difmap
_cell_angle_alpha 90.00
_cell_angle_beta 93.067(5)
_cell_angle_gamma 90.00
_cell_formula_units_Z 32
_cell_length_a 37.782(2)
_cell_length_b 9.2996(4)
_cell_length_c 18.4055(12)
_cell_measurement_reflns_used 16583
_cell_measurement_temperature 100
_cell_measurement_theta_max 27.99
_cell_measurement_theta_min 1.51
_cell_volume 6457.6(6)
_computing_cell_refinement X-AREA
_computing_data_collection 'X-AREA (Stoe & Cie, 2002)'
_computing_data_reduction 'X-RED (Stoe & Cie, 2002)'
_computing_molecular_graphics 'ORTEP-3 for Windows (Farrugia, 1997)'
_computing_publication_material 'WinGX (Farrugia, 1999)'
_computing_structure_refinement 'SHELXL97 (Sheldrick, 1997)'
_computing_structure_solution 'SHELXS97 (Sheldrick, 1997)'
_diffrn_ambient_temperature 100
_diffrn_detector_area_resol_mean 6.67
_diffrn_measured_fraction_theta_full 0.997
_diffrn_measured_fraction_theta_max 0.997
_diffrn_measurement_device_type 'Stoe IPDS II'
_diffrn_measurement_method \w
_diffrn_radiation_monochromator graphite
_diffrn_radiation_source 'fine-focus sealed tube'
_diffrn_radiation_type MoK\a
_diffrn_radiation_wavelength 0.71073
_diffrn_reflns_av_R_equivalents 0.0267
_diffrn_reflns_av_sigmaI/netI 0.0285
_diffrn_reflns_limit_h_max 46
_diffrn_reflns_limit_h_min -46
_diffrn_reflns_limit_k_max 11
_diffrn_reflns_limit_k_min -11
_diffrn_reflns_limit_l_max 18
_diffrn_reflns_limit_l_min -22
_diffrn_reflns_number 16583
_diffrn_reflns_theta_full 25.99
_diffrn_reflns_theta_max 25.99
_diffrn_reflns_theta_min 2.16
_diffrn_standards_number 0
_exptl_absorpt_coefficient_mu 0.077
_exptl_absorpt_correction_type none
_exptl_crystal_colour colourless
_exptl_crystal_density_diffrn 1.154
_exptl_crystal_density_method 'not measured'
_exptl_crystal_description prism
_exptl_crystal_F_000 2432
_exptl_crystal_size_max 0.50
_exptl_crystal_size_mid 0.48
_exptl_crystal_size_min 0.41
_refine_diff_density_max 0.163
_refine_diff_density_min -0.225
_refine_ls_extinction_method none
_refine_ls_goodness_of_fit_ref 1.042
_refine_ls_hydrogen_treatment mixed
_refine_ls_matrix_type full
_refine_ls_number_parameters 393
_refine_ls_number_reflns 6331
_refine_ls_number_restraints 0
_refine_ls_restrained_S_all 1.042
_refine_ls_R_factor_all 0.0508
_refine_ls_R_factor_gt 0.0354
_refine_ls_shift/su_max 0.001
_refine_ls_shift/su_mean 0.000
_refine_ls_structure_factor_coef Fsqd
_refine_ls_weighting_details 'calc w=1/[\s^2^(Fo^2^)+(0.0495P)^2^+0.9309P] where P=(Fo^2^+2Fc^2^)/3'
_refine_ls_weighting_scheme calc
_refine_ls_wR_factor_gt 0.0850
_refine_ls_wR_factor_ref 0.0908
_reflns_number_gt 4902
_reflns_number_total 6331
_reflns_threshold_expression I>2\s(I)
_cod_data_source_file gz3081.cif
_cod_data_source_block I
_cod_original_cell_volume 6457.6(7)
_cod_original_sg_symbol_Hall '-C 2 yc'
_cod_original_sg_symbol_H-M 'C 2/c'
_cod_database_code 2016047
_cod_database_fobs_code 2016047

loop_
_symmetry_equiv_pos_as_xyz
'x, y, z'
'-x, y, -z+1/2'
'x+1/2, y+1/2, z'
'-x+1/2, y+1/2, -z+1/2'
'-x, -y, -z'
'x, -y, z-1/2'
'-x+1/2, -y+1/2, -z'
'x+1/2, -y+1/2, z-1/2'

loop_
_atom_site_type_symbol
_atom_site_label
_atom_site_fract_x
_atom_site_fract_y
_atom_site_fract_z
_atom_site_U_iso_or_equiv
_atom_site_adp_type
_atom_site_calc_flag
_atom_site_refinement_flags
_atom_site_occupancy
C C1 0.31694(4) 0.96729(15) 0.39692(8) 0.0336(3) Uani d . 1
H H1A 0.3105 1.0509 0.4237 0.050 Uiso calc R 1
H H1B 0.3135 0.9858 0.3457 0.050 Uiso calc R 1
H H1C 0.3414 0.9449 0.4083 0.050 Uiso calc R 1
C C2 0.29403(3) 0.84128(13) 0.41746(7) 0.0256(3) Uani d . 1
H H2A 0.2973 0.8245 0.4694 0.031 Uiso calc R 1
H H2B 0.2693 0.8653 0.4067 0.031 Uiso calc R 1
C C3 0.30261(3) 0.70765(13) 0.37815(7) 0.0231(3) Uani d . 1
C C4 0.29939(3) 0.48548(13) 0.34005(7) 0.0241(3) Uani d . 1
C C5 0.28663(3) 0.33614(14) 0.32738(8) 0.0301(3) Uani d . 1
H H5A 0.2803 0.2948 0.3733 0.036 Uiso calc R 1
H H5B 0.3057 0.2789 0.3092 0.036 Uiso calc R 1
C C6 0.25475(4) 0.32883(17) 0.27340(9) 0.0412(4) Uani d . 1
H H6A 0.2475 0.2305 0.2670 0.062 Uiso calc R 1
H H6B 0.2610 0.3677 0.2275 0.062 Uiso calc R 1
H H6C 0.2356 0.3837 0.2916 0.062 Uiso calc R 1
C C7 0.36281(4) 0.93835(14) 0.59295(8) 0.0336(3) Uani d . 1
H H7A 0.3730 1.0280 0.6093 0.050 Uiso calc R 1
H H7B 0.3455 0.9558 0.5539 0.050 Uiso calc R 1
H H7C 0.3811 0.8770 0.5761 0.050 Uiso calc R 1
C C8 0.34518(4) 0.86572(14) 0.65563(8) 0.0310(3) Uani d . 1
H H8A 0.3627 0.8501 0.6954 0.037 Uiso calc R 1
H H8B 0.3270 0.9285 0.6730 0.037 Uiso calc R 1
C C9 0.32905(3) 0.72596(13) 0.63330(7) 0.0234(3) Uani d . 1
C C10 0.32105(3) 0.49621(13) 0.61520(7) 0.0225(3) Uani d . 1
C C11 0.32627(3) 0.33771(13) 0.61911(8) 0.0281(3) Uani d . 1
H H11A 0.3216 0.3044 0.6676 0.034 Uiso calc R 1
H H11B 0.3507 0.3151 0.6102 0.034 Uiso calc R 1
C C12 0.30196(4) 0.25975(15) 0.56387(9) 0.0397(4) Uani d . 1
H H12A 0.3060 0.1580 0.5677 0.060 Uiso calc R 1
H H12B 0.3068 0.2914 0.5158 0.060 Uiso calc R 1
H H12C 0.2777 0.2805 0.5732 0.060 Uiso calc R 1
C C13 0.42040(4) 0.61533(15) 0.54323(9) 0.0371(3) Uani d . 1
H H13A 0.4249 0.6991 0.5147 0.056 Uiso calc R 1
H H13B 0.4198 0.6419 0.5936 0.056 Uiso calc R 1
H H13C 0.3980 0.5742 0.5273 0.056 Uiso calc R 1
C C14 0.44956(3) 0.50620(14) 0.53408(8) 0.0271(3) Uani d . 1
H H14A 0.4503 0.4817 0.4830 0.033 Uiso calc R 1
H H14B 0.4721 0.5493 0.5492 0.033 Uiso calc R 1
C C15 0.44475(3) 0.37224(13) 0.57667(7) 0.0226(3) Uani d . 1
C C16 0.45081(3) 0.15023(13) 0.61341(7) 0.0234(3) Uani d . 1
C C17 0.46318(3) -0.00189(14) 0.61739(8) 0.0283(3) Uani d . 1
H H17A 0.4887 -0.0039 0.6131 0.034 Uiso calc R 1
H H17B 0.4524 -0.0547 0.5765 0.034 Uiso calc R 1
C C18 0.45432(4) -0.07662(15) 0.68739(8) 0.0335(3) Uani d . 1
H H18A 0.4628 -0.1738 0.6869 0.050 Uiso calc R 1
H H18B 0.4291 -0.0769 0.6915 0.050 Uiso calc R 1
H H18C 0.4654 -0.0264 0.7281 0.050 Uiso calc R 1
C C19 0.53415(4) 0.41111(16) 0.66671(9) 0.0408(4) Uani d . 1
H H19A 0.5356 0.5096 0.6822 0.061 Uiso calc R 1
H H19B 0.5201 0.3578 0.6993 0.061 Uiso calc R 1
H H19C 0.5234 0.4064 0.6184 0.061 Uiso calc R 1
C C20 0.57101(3) 0.34738(14) 0.66725(8) 0.0292(3) Uani d . 1
H H20A 0.5852 0.4034 0.6352 0.035 Uiso calc R 1
H H20B 0.5819 0.3542 0.7160 0.035 Uiso calc R 1
C C21 0.57113(3) 0.19427(13) 0.64361(7) 0.0236(3) Uani d . 1
C C22 0.58647(3) -0.03132(13) 0.63621(7) 0.0238(3) Uani d . 1
C C23 0.60557(4) -0.16930(14) 0.65157(7) 0.0292(3) Uani d . 1
H H23A 0.5935 -0.2218 0.6884 0.035 Uiso calc R 1
H H23B 0.6293 -0.1480 0.6712 0.035 Uiso calc R 1
C C24 0.60801(5) -0.26362(17) 0.58526(10) 0.0490(4) Uani d . 1
H H24A 0.6205 -0.3505 0.5985 0.074 Uiso calc R 1
H H24B 0.6205 -0.2134 0.5490 0.074 Uiso calc R 1
H H24C 0.5846 -0.2870 0.5661 0.074 Uiso calc R 1
N N1 0.28425(2) 0.58223(11) 0.38425(6) 0.0220(2) Uani d . 1
N N2 0.32771(3) 0.68948(12) 0.33260(6) 0.0272(2) Uani d . 1
N N3 0.32573(3) 0.54690(12) 0.30837(6) 0.0290(2) Uani d . 1
N N4 0.25588(3) 0.55081(12) 0.42869(6) 0.0234(2) Uani d . 1
H H4A 0.2408(4) 0.6234(17) 0.4222(9) 0.034(4) Uiso d . 1
H H4B 0.2648(4) 0.5509(17) 0.4765(10) 0.036(4) Uiso d . 1
N N5 0.34293(2) 0.59425(11) 0.64996(6) 0.0208(2) Uani d . 1
N N6 0.30038(3) 0.71067(11) 0.59104(6) 0.0275(2) Uani d . 1
N N7 0.29537(3) 0.56346(11) 0.57896(6) 0.0260(2) Uani d . 1
N N8 0.37256(3) 0.56973(12) 0.69838(6) 0.0237(2) Uani d . 1
H H8C 0.3871(4) 0.5086(17) 0.6754(9) 0.032(4) Uiso d . 1
H H8D 0.3636(4) 0.5240(18) 0.7379(10) 0.045(5) Uiso d . 1
N N9 0.46129(3) 0.24589(11) 0.56290(6) 0.0214(2) Uani d . 1
N N10 0.42495(3) 0.35608(11) 0.63246(6) 0.0253(2) Uani d . 1
N N11 0.42889(3) 0.21348(11) 0.65618(6) 0.0258(2) Uani d . 1
N N12 0.48385(3) 0.22413(12) 0.50525(6) 0.0238(2) Uani d . 1
H H12D 0.5051(4) 0.1925(17) 0.5276(9) 0.034(4) Uiso d . 1
H H12E 0.4732(4) 0.1495(17) 0.4763(9) 0.034(4) Uiso d . 1
N N13 0.59398(3) 0.09351(11) 0.67216(6) 0.0220(2) Uani d . 1
N N14 0.55054(3) 0.13502(11) 0.59243(6) 0.0273(2) Uani d . 1
N N15 0.56043(3) -0.00943(12) 0.58750(6) 0.0271(2) Uani d . 1
N N16 0.61984(3) 0.10815(11) 0.72996(6) 0.0235(2) Uani d . 1
H H16A 0.6081(4) 0.1479(17) 0.7683(9) 0.039(4) Uiso d . 1
H H16B 0.6364(4) 0.1755(18) 0.7143(9) 0.036(4) Uiso d . 1

loop_
_atom_site_aniso_label
_atom_site_aniso_U_11
_atom_site_aniso_U_22
_atom_site_aniso_U_33
_atom_site_aniso_U_12
_atom_site_aniso_U_13
_atom_site_aniso_U_23
C1 0.0429(8) 0.0259(7) 0.0328(8) -0.0036(6) 0.0105(6) -0.0034(6)
C2 0.0259(6) 0.0256(6) 0.0256(7) -0.0005(5) 0.0031(5) -0.0022(5)
C3 0.0225(6) 0.0240(6) 0.0226(6) -0.0017(5) 0.0005(5) 0.0007(5)
C4 0.0236(6) 0.0244(6) 0.0243(7) 0.0018(5) 0.0013(5) -0.0017(5)
C5 0.0336(7) 0.0251(7) 0.0321(8) 0.0000(5) 0.0056(6) -0.0049(6)
C6 0.0462(8) 0.0406(8) 0.0364(9) -0.0099(7) -0.0005(7) -0.0091(7)
C7 0.0367(7) 0.0239(7) 0.0396(8) -0.0051(6) -0.0029(6) -0.0010(6)
C8 0.0391(7) 0.0230(6) 0.0304(8) -0.0018(5) -0.0038(6) -0.0014(5)
C9 0.0276(6) 0.0227(6) 0.0198(6) 0.0009(5) 0.0001(5) 0.0018(5)
C10 0.0204(5) 0.0233(6) 0.0240(7) -0.0019(5) 0.0034(5) -0.0005(5)
C11 0.0281(6) 0.0218(6) 0.0341(8) -0.0007(5) -0.0001(5) -0.0002(5)
C12 0.0449(8) 0.0260(7) 0.0475(10) -0.0062(6) -0.0054(7) -0.0048(6)
C13 0.0449(8) 0.0263(7) 0.0415(9) 0.0080(6) 0.0153(7) 0.0099(6)
C14 0.0283(6) 0.0246(6) 0.0289(7) -0.0010(5) 0.0055(5) 0.0021(5)
C15 0.0192(5) 0.0228(6) 0.0257(7) -0.0007(5) 0.0012(5) -0.0020(5)
C16 0.0209(6) 0.0240(6) 0.0256(7) -0.0017(5) 0.0029(5) 0.0003(5)
C17 0.0259(6) 0.0243(6) 0.0353(8) 0.0014(5) 0.0075(5) 0.0004(6)
C18 0.0319(7) 0.0284(7) 0.0406(8) 0.0047(6) 0.0054(6) 0.0069(6)
C19 0.0429(8) 0.0322(7) 0.0480(10) 0.0047(6) 0.0104(7) -0.0036(7)
C20 0.0350(7) 0.0236(6) 0.0283(7) -0.0007(5) -0.0051(6) 0.0012(5)
C21 0.0219(6) 0.0248(6) 0.0243(7) -0.0011(5) 0.0016(5) 0.0028(5)
C22 0.0243(6) 0.0246(6) 0.0226(6) -0.0029(5) 0.0031(5) -0.0008(5)
C23 0.0326(7) 0.0254(6) 0.0294(7) 0.0005(5) 0.0003(5) 0.0002(6)
C24 0.0621(10) 0.0365(8) 0.0466(10) 0.0170(7) -0.0140(8) -0.0138(7)
N1 0.0213(5) 0.0231(5) 0.0218(5) -0.0009(4) 0.0033(4) -0.0016(4)
N2 0.0275(5) 0.0264(6) 0.0282(6) -0.0014(4) 0.0061(5) -0.0032(5)
N3 0.0309(6) 0.0272(6) 0.0293(6) -0.0002(4) 0.0068(5) -0.0040(5)
N4 0.0204(5) 0.0263(6) 0.0239(6) -0.0007(4) 0.0052(4) 0.0010(4)
N5 0.0189(5) 0.0213(5) 0.0222(5) -0.0004(4) 0.0005(4) 0.0004(4)
N6 0.0302(5) 0.0232(5) 0.0284(6) 0.0023(4) -0.0036(5) 0.0001(5)
N7 0.0249(5) 0.0234(5) 0.0294(6) -0.0001(4) -0.0015(4) -0.0007(4)
N8 0.0195(5) 0.0282(5) 0.0232(6) 0.0015(4) -0.0011(4) 0.0014(5)
N9 0.0201(5) 0.0216(5) 0.0228(5) -0.0010(4) 0.0034(4) -0.0016(4)
N10 0.0255(5) 0.0218(5) 0.0290(6) 0.0009(4) 0.0047(4) 0.0013(4)
N11 0.0261(5) 0.0231(5) 0.0286(6) 0.0011(4) 0.0064(4) 0.0023(5)
N12 0.0214(5) 0.0273(6) 0.0231(6) -0.0006(4) 0.0048(4) -0.0034(5)
N13 0.0212(5) 0.0232(5) 0.0215(5) -0.0017(4) -0.0003(4) 0.0007(4)
N14 0.0262(5) 0.0262(5) 0.0292(6) -0.0012(4) -0.0024(5) 0.0006(5)
N15 0.0268(5) 0.0249(5) 0.0293(6) -0.0021(4) 0.0001(4) -0.0013(5)
N16 0.0225(5) 0.0273(6) 0.0204(6) -0.0016(4) -0.0020(4) -0.0002(5)

loop_
_atom_type_symbol
_atom_type_description
_atom_type_scat_dispersion_real
_atom_type_scat_dispersion_imag
_atom_type_scat_source
C C 0.0033 0.0016 'International Tables Vol C Tables 4.2.6.8 and 6.1.1.4'
H H 0.0000 0.0000 'International Tables Vol C Tables 4.2.6.8 and 6.1.1.4'
N N 0.0061 0.0033 'International Tables Vol C Tables 4.2.6.8 and 6.1.1.4'

loop_
_geom_angle_atom_site_label_1
_geom_angle_atom_site_label_2
_geom_angle_atom_site_label_3
_geom_angle
C2 C1 H1A 109.5
C2 C1 H1B 109.5
H1A C1 H1B 109.5
C2 C1 H1C 109.5
H1A C1 H1C 109.5
H1B C1 H1C 109.5
C3 C2 C1 112.56(11)
C3 C2 H2A 109.1
C1 C2 H2A 109.1
C3 C2 H2B 109.1
C1 C2 H2B 109.1
H2A C2 H2B 107.8
N2 C3 N1 109.33(11)
N2 C3 C2 127.23(11)
N1 C3 C2 123.43(11)
N3 C4 N1 109.37(11)
N3 C4 C5 125.84(11)
N1 C4 C5 124.72(11)
C4 C5 C6 112.56(12)
C4 C5 H5A 109.1
C6 C5 H5A 109.1
C4 C5 H5B 109.1
C6 C5 H5B 109.1
H5A C5 H5B 107.8
C5 C6 H6A 109.5
C5 C6 H6B 109.5
H6A C6 H6B 109.5
C5 C6 H6C 109.5
H6A C6 H6C 109.5
H6B C6 H6C 109.5
C8 C7 H7A 109.5
C8 C7 H7B 109.5
H7A C7 H7B 109.5
C8 C7 H7C 109.5
H7A C7 H7C 109.5
H7B C7 H7C 109.5
C9 C8 C7 111.65(11)
C9 C8 H8A 109.3
C7 C8 H8A 109.3
C9 C8 H8B 109.3
C7 C8 H8B 109.3
H8A C8 H8B 108.0
N6 C9 N5 109.46(11)
N6 C9 C8 125.10(11)
N5 C9 C8 125.33(11)
N7 C10 N5 109.49(11)
N7 C10 C11 126.25(11)
N5 C10 C11 124.27(11)
C10 C11 C12 111.53(11)
C10 C11 H11A 109.3
C12 C11 H11A 109.3
C10 C11 H11B 109.3
C12 C11 H11B 109.3
H11A C11 H11B 108.0
C11 C12 H12A 109.5
C11 C12 H12B 109.5
H12A C12 H12B 109.5
C11 C12 H12C 109.5
H12A C12 H12C 109.5
H12B C12 H12C 109.5
C14 C13 H13A 109.5
C14 C13 H13B 109.5
H13A C13 H13B 109.5
C14 C13 H13C 109.5
H13A C13 H13C 109.5
H13B C13 H13C 109.5
C15 C14 C13 113.10(11)
C15 C14 H14A 109.0
C13 C14 H14A 109.0
C15 C14 H14B 109.0
C13 C14 H14B 109.0
H14A C14 H14B 107.8
N10 C15 N9 109.50(11)
N10 C15 C14 126.83(11)
N9 C15 C14 123.67(11)
N11 C16 N9 109.44(11)
N11 C16 C17 127.05(11)
N9 C16 C17 123.51(11)
C16 C17 C18 113.18(11)
C16 C17 H17A 108.9
C18 C17 H17A 108.9
C16 C17 H17B 108.9
C18 C17 H17B 108.9
H17A C17 H17B 107.8
C17 C18 H18A 109.5
C17 C18 H18B 109.5
H18A C18 H18B 109.5
C17 C18 H18C 109.5
H18A C18 H18C 109.5
H18B C18 H18C 109.5
C20 C19 H19A 109.5
C20 C19 H19B 109.5
H19A C19 H19B 109.5
C20 C19 H19C 109.5
H19A C19 H19C 109.5
H19B C19 H19C 109.5
C21 C20 C19 112.96(11)
C21 C20 H20A 109.0
C19 C20 H20A 109.0
C21 C20 H20B 109.0
C19 C20 H20B 109.0
H20A C20 H20B 107.8
N14 C21 N13 109.15(11)
N14 C21 C20 126.94(11)
N13 C21 C20 123.90(11)
N15 C22 N13 109.27(11)
N15 C22 C23 126.93(12)
N13 C22 C23 123.80(11)
C22 C23 C24 113.35(12)
C22 C23 H23A 108.9
C24 C23 H23A 108.9
C22 C23 H23B 108.9
C24 C23 H23B 108.9
H23A C23 H23B 107.7
C23 C24 H24A 109.5
C23 C24 H24B 109.5
H24A C24 H24B 109.5
C23 C24 H24C 109.5
H24A C24 H24C 109.5
H24B C24 H24C 109.5
C4 N1 C3 106.52(10)
C4 N1 N4 124.47(10)
C3 N1 N4 128.97(10)
C3 N2 N3 107.34(10)
C4 N3 N2 107.44(10)
N1 N4 H4A 105.5(10)
N1 N4 H4B 107.4(10)
H4A N4 H4B 109.1(14)
C9 N5 C10 106.20(10)
C9 N5 N8 124.79(10)
C10 N5 N8 128.84(10)
C9 N6 N7 107.58(10)
C10 N7 N6 107.26(10)
N5 N8 H8C 106.6(10)
N5 N8 H8D 105.0(10)
H8C N8 H8D 109.6(14)
C16 N9 C15 106.49(10)
C16 N9 N12 129.02(10)
C15 N9 N12 124.46(10)
C15 N10 N11 107.27(10)
C16 N11 N10 107.29(10)
N9 N12 H12D 104.7(10)
N9 N12 H12E 105.7(9)
H12D N12 H12E 110.3(13)
C22 N13 C21 106.77(10)
C22 N13 N16 124.57(10)
C21 N13 N16 128.60(10)
C21 N14 N15 107.47(10)
C22 N15 N14 107.33(10)
N13 N16 H16A 105.7(10)
N13 N16 H16B 106.1(10)
H16A N16 H16B 108.7(14)

loop_
_geom_bond_atom_site_label_1
_geom_bond_atom_site_label_2
_geom_bond_distance
_geom_bond_publ_flag
C1 C2 1.5166(18) ?
C1 H1A 0.9600 ?
C1 H1B 0.9600 ?
C1 H1C 0.9600 ?
C2 C3 1.4824(17) ?
C2 H2A 0.9700 ?
C2 H2B 0.9700 ?
C3 N2 1.3099(16) ?
C3 N1 1.3648(16) ?
C4 N3 1.3111(17) ?
C4 N1 1.3596(16) ?
C4 C5 1.4844(17) ?
C5 C6 1.521(2) ?
C5 H5A 0.9700 ?
C5 H5B 0.9700 ?
C6 H6A 0.9600 ?
C6 H6B 0.9600 ?
C6 H6C 0.9600 ?
C7 C8 1.521(2) ?
C7 H7A 0.9600 ?
C7 H7B 0.9600 ?
C7 H7C 0.9600 ?
C8 C9 1.4841(17) ?
C8 H8A 0.9700 ?
C8 H8B 0.9700 ?
C9 N6 1.3071(17) ?
C9 N5 1.3608(16) ?
C10 N7 1.3072(16) ?
C10 N5 1.3664(15) ?
C10 C11 1.4883(17) ?
C11 C12 1.5175(19) ?
C11 H11A 0.9700 ?
C11 H11B 0.9700 ?
C12 H12A 0.9600 ?
C12 H12B 0.9600 ?
C12 H12C 0.9600 ?
C13 C14 1.5140(18) ?
C13 H13A 0.9600 ?
C13 H13B 0.9600 ?
C13 H13C 0.9600 ?
C14 C15 1.4883(17) ?
C14 H14A 0.9700 ?
C14 H14B 0.9700 ?
C15 N10 1.3110(16) ?
C15 N9 1.3609(15) ?
C16 N11 1.3118(16) ?
C16 N9 1.3609(16) ?
C16 C17 1.4905(17) ?
C17 C18 1.5170(19) ?
C17 H17A 0.9700 ?
C17 H17B 0.9700 ?
C18 H18A 0.9600 ?
C18 H18B 0.9600 ?
C18 H18C 0.9600 ?
C19 C20 1.5129(19) ?
C19 H19A 0.9600 ?
C19 H19B 0.9600 ?
C19 H19C 0.9600 ?
C20 C21 1.4889(18) ?
C20 H20A 0.9700 ?
C20 H20B 0.9700 ?
C21 N14 1.3106(17) ?
C21 N13 1.3605(16) ?
C22 N15 1.3111(17) ?
C22 N13 1.3586(16) ?
C22 C23 1.4918(18) ?
C23 C24 1.510(2) ?
C23 H23A 0.9700 ?
C23 H23B 0.9700 ?
C24 H24A 0.9600 ?
C24 H24B 0.9600 ?
C24 H24C 0.9600 ?
N1 N4 1.4130(14) y
N2 N3 1.3997(15) y
N4 H4A 0.888(16) ?
N4 H4B 0.925(18) ?
N5 N8 1.4118(14) y
N6 N7 1.3981(15) y
N8 H8C 0.910(17) ?
N8 H8D 0.923(19) ?
N9 N12 1.4109(14) y
N10 N11 1.4016(14) y
N12 H12D 0.929(16) ?
N12 H12E 0.952(16) ?
N13 N16 1.4119(14) y
N14 N15 1.3984(15) y
N16 H16A 0.931(17) ?
N16 H16B 0.942(17) ?

loop_
_geom_hbond_atom_site_label_D
_geom_hbond_atom_site_label_H
_geom_hbond_atom_site_label_A
_geom_hbond_site_symmetry_A
_geom_hbond_distance_DH
_geom_hbond_distance_HA
_geom_hbond_distance_DA
_geom_hbond_angle_DHA
N8 H8C N10 . 0.910(17) 2.192(17) 3.0975(15) 173.4(14)
N8 H8D N3 6_566 0.923(19) 2.088(19) 2.9645(16) 158.2(15)
N12 H12D N14 . 0.929(16) 2.108(16) 3.0295(15) 171.6(14)
N12 H12E N15 5_656 0.952(16) 2.127(17) 3.0650(16) 168.0(13)
N16 H16A N11 2_656 0.931(17) 2.112(18) 3.0256(16) 166.7(14)
N16 H16B N2 5_666 0.942(17) 2.070(17) 3.0066(15) 172.9(14)
N4 H4A N6 7_566 0.888(16) 2.195(17) 3.0803(15) 174.8(14)
N4 H4B N7 . 0.925(18) 2.161(18) 3.0736(16) 168.8(14)

loop_
_geom_torsion_atom_site_label_1
_geom_torsion_atom_site_label_2
_geom_torsion_atom_site_label_3
_geom_torsion_atom_site_label_4
_geom_torsion
C1 C2 C3 N2 3.02(19)
C1 C2 C3 N1 -176.05(11)
N3 C4 C5 C6 -97.49(16)
N1 C4 C5 C6 79.22(17)
C7 C8 C9 N6 -72.20(17)
C7 C8 C9 N5 103.58(15)
N7 C10 C11 C12 10.99(19)
N5 C10 C11 C12 -169.17(12)
C13 C14 C15 N10 -19.36(19)
C13 C14 C15 N9 161.51(12)
N11 C16 C17 C18 -12.44(19)
N9 C16 C17 C18 167.36(12)
C19 C20 C21 N14 37.34(19)
C19 C20 C21 N13 -144.16(13)
N15 C22 C23 C24 31.6(2)
N13 C22 C23 C24 -148.35(13)
N3 C4 N1 C3 0.15(14)
C5 C4 N1 C3 -177.02(12)
N3 C4 N1 N4 -177.70(11)
C5 C4 N1 N4 5.12(19)
N2 C3 N1 C4 0.08(14)
C2 C3 N1 C4 179.29(12)
N2 C3 N1 N4 177.80(11)
C2 C3 N1 N4 -3.0(2)
N1 C3 N2 N3 -0.26(14)
C2 C3 N2 N3 -179.44(12)
N1 C4 N3 N2 -0.31(14)
C5 C4 N3 N2 176.82(12)
C3 N2 N3 C4 0.35(14)
N6 C9 N5 C10 0.11(14)
C8 C9 N5 C10 -176.23(12)
N6 C9 N5 N8 -175.57(11)
C8 C9 N5 N8 8.08(19)
N7 C10 N5 C9 0.35(14)
C11 C10 N5 C9 -179.51(12)
N7 C10 N5 N8 175.80(11)
C11 C10 N5 N8 -4.1(2)
N5 C9 N6 N7 -0.50(14)
C8 C9 N6 N7 175.86(12)
N5 C10 N7 N6 -0.64(14)
C11 C10 N7 N6 179.21(12)
C9 N6 N7 C10 0.71(14)
N11 C16 N9 C15 0.13(14)
C17 C16 N9 C15 -179.70(12)
N11 C16 N9 N12 -178.20(11)
C17 C16 N9 N12 2.0(2)
N10 C15 N9 C16 -0.25(14)
C14 C15 N9 C16 179.02(11)
N10 C15 N9 N12 178.18(10)
C14 C15 N9 N12 -2.56(18)
N9 C15 N10 N11 0.27(13)
C14 C15 N10 N11 -178.97(12)
N9 C16 N11 N10 0.03(13)
C17 C16 N11 N10 179.86(12)
C15 N10 N11 C16 -0.18(13)
N15 C22 N13 C21 0.34(14)
C23 C22 N13 C21 -179.68(11)
N15 C22 N13 N16 177.83(11)
C23 C22 N13 N16 -2.19(19)
N14 C21 N13 C22 -0.14(14)
C20 C21 N13 C22 -178.87(12)
N14 C21 N13 N16 -177.50(11)
C20 C21 N13 N16 3.77(19)
N13 C21 N14 N15 -0.10(14)
C20 C21 N14 N15 178.58(12)
N13 C22 N15 N14 -0.39(14)
C23 C22 N15 N14 179.63(12)
C21 N14 N15 C22 0.31(14)

loop_
_cod_related_entry_id
_cod_related_entry_database
_cod_related_entry_code
1 ChemSpider 191944
